data_2013904
loop_
_publ_author_name
'Ruszkowska, Joanna'
'Chrobak, Robert'
'Maurin, Jan K.'
'Czarnocki, Zbigniew'

_publ_section_title
;
 Vindoline and 16-demethoxyvindoline: two catharanthus-derived
 alkaloids
;
_journal_issue 5
_journal_name_full 'Acta Crystallographica Section C'
_journal_page_first o377
_journal_page_last o380
_journal_paper_doi 10.1107/S0108270104004342
_journal_volume 60
_journal_year 2004
_chemical_formula_iupac 'C25 H32 N2 O6'
_chemical_formula_moiety 'C25 H32 N2 O6'
_chemical_formula_sum 'C25 H32 N2 O6'
_chemical_formula_weight 456.53
_chemical_melting_point .448E-305
_chemical_name_common vindoline
_chemical_name_systematic
;
 Methyl (3aR,4R,5S,5aR,10bR,13aR)-4-(acetyloxy)-3a-ethyl-5-hydroxy-8-
 methoxy-6-methyl-3a,4,5,5a,6,11,12,13a-octahydro-1H-indolizino[8,1-
 cd]carbazole-5-carboxylate
;
_space_group_IT_number 19
_symmetry_cell_setting orthorhombic
_symmetry_space_group_name_Hall 'P 2ac 2ab'
_symmetry_space_group_name_H-M 'P 21 21 21'
_atom_sites_solution_hydrogens geom
_atom_sites_solution_primary direct
_atom_sites_solution_secondary difmap
_audit_creation_method SHELXL-97
_cell_angle_alpha 90.00
_cell_angle_beta 90.00
_cell_angle_gamma 90.00
_cell_formula_units_Z 4
_cell_length_a 9.5440(19)
_cell_length_b 15.711(3)
_cell_length_c 15.888(3)
_cell_measurement_reflns_used 25
_cell_measurement_temperature 293(2)
_cell_measurement_theta_max 8.7
_cell_measurement_theta_min 8.2
_cell_volume 2382.3(8)
_computing_cell_refinement 'Kuma Software'
_computing_data_collection 'Kuma Software (Kuma, 2000)'
_computing_data_reduction 'Kuma Software'
_computing_molecular_graphics 'XP (Bruker, 1998)'
_computing_publication_material SHELXL97
_computing_structure_refinement 'SHELXL97 (Sheldrick, 1997)'
_computing_structure_solution 'SHELXS97 (Sheldrick, 1990)'
_diffrn_ambient_temperature 293(2)
_diffrn_measured_fraction_theta_full 1.000
_diffrn_measured_fraction_theta_max 1.000
_diffrn_measurement_device_type 'Kuma KM-4 \k-axis diffractometer'
_diffrn_measurement_method
;
separate \w-2\o scans for individual reflections
;
_diffrn_radiation_monochromator graphite
_diffrn_radiation_source 'fine-focus sealed tube'
_diffrn_radiation_type MoK\a
_diffrn_radiation_wavelength 0.71073
_diffrn_reflns_av_R_equivalents 0.0123
_diffrn_reflns_av_sigmaI/netI 0.0439
_diffrn_reflns_limit_h_max 13
_diffrn_reflns_limit_h_min -1
_diffrn_reflns_limit_k_max 22
_diffrn_reflns_limit_k_min 0
_diffrn_reflns_limit_l_max 22
_diffrn_reflns_limit_l_min 0
_diffrn_reflns_number 4297
_diffrn_reflns_theta_full 30.01
_diffrn_reflns_theta_max 30.01
_diffrn_reflns_theta_min 1.82
_diffrn_standards_decay_% 1.58
_diffrn_standards_interval_count 200
_diffrn_standards_number 3
_exptl_absorpt_coefficient_mu 0.091
_exptl_absorpt_correction_type none
_exptl_crystal_colour colourless
_exptl_crystal_density_diffrn 1.273
_exptl_crystal_density_meas ?
_exptl_crystal_density_method 'not measured'
_exptl_crystal_description plate
_exptl_crystal_F_000 976
_exptl_crystal_size_max 0.5
_exptl_crystal_size_mid 0.4
_exptl_crystal_size_min 0.15
_refine_diff_density_max 0.197
_refine_diff_density_min -0.175
_refine_ls_extinction_method none
_refine_ls_goodness_of_fit_ref 1.034
_refine_ls_hydrogen_treatment mixed
_refine_ls_matrix_type full
_refine_ls_number_parameters 302
_refine_ls_number_reflns 4253
_refine_ls_number_restraints 0
_refine_ls_restrained_S_all 1.034
_refine_ls_R_factor_all 0.1173
_refine_ls_R_factor_gt 0.0408
_refine_ls_shift/su_max 0.000
_refine_ls_shift/su_mean 0.000
_refine_ls_structure_factor_coef Fsqd
_refine_ls_weighting_details 'calc w=1/[\s^2^(Fo^2^)+(0.0776P)^2^+0.2206P] where P=(Fo^2^+2Fc^2^)/3'
_refine_ls_weighting_scheme calc
_refine_ls_wR_factor_gt 0.1178
_refine_ls_wR_factor_ref 0.1453
_reflns_number_gt 2199
_reflns_number_total 4253
_reflns_threshold_expression I>2\s(I)
_cod_data_source_file av1168.cif
_cod_data_source_block I
_cod_depositor_comments
;
The following automatic conversions were performed:

'_exptl_crystal_density_meas' value 'not measured' was changed to '?'
- the value is perceived as not measured.

Automatic conversion script
Id: cif_fix_values 3008 2015-01-20 13:52:24Z robertas 
;
_cod_database_code 2013904

loop_
_symmetry_equiv_pos_as_xyz
'x, y, z'
'-x+1/2, -y, z+1/2'
'-x, y+1/2, -z+1/2'
'x+1/2, -y+1/2, -z'

loop_
_atom_site_label
_atom_site_fract_x
_atom_site_fract_y
_atom_site_fract_z
_atom_site_U_iso_or_equiv
_atom_site_adp_type
_atom_site_calc_flag
_atom_site_refinement_flags
_atom_site_occupancy
_atom_site_disorder_assembly
_atom_site_disorder_group
_atom_site_type_symbol
O1 0.0794(2) 0.21427(14) 0.42171(12) 0.0491(5) Uani d . 1 . . O
H1 -0.006(4) 0.228(2) 0.408(2) 0.069(11) Uiso d . 1 . . H
O2 0.4149(2) 0.24567(15) 0.36521(16) 0.0656(6) Uani d . 1 . . O
O3 0.3124(2) 0.12381(14) 0.40490(14) 0.0578(6) Uani d . 1 . . O
O4 0.2027(2) 0.37161(12) 0.39215(12) 0.0503(5) Uani d . 1 . . O
O5 0.3341(3) 0.45921(16) 0.31304(17) 0.0784(8) Uani d . 1 . . O
O6 0.0806(3) 0.14916(18) -0.09562(13) 0.0769(8) Uani d . 1 . . O
N1 0.1975(2) 0.17774(14) 0.19830(14) 0.0435(5) Uani d . 1 . . N
C2 0.1117(3) 0.17132(16) 0.27590(17) 0.0396(6) Uani d . 1 . . C
H2 0.1143 0.1121 0.2953 0.047 Uiso calc R 1 . . H
C3 0.1627(3) 0.22872(18) 0.34848(17) 0.0408(6) Uani d . 1 . . C
C4 0.1631(3) 0.32178(16) 0.31864(16) 0.0406(6) Uani d . 1 . . C
H4 0.2378 0.3278 0.2768 0.049 Uiso calc R 1 . . H
C5 0.0235(3) 0.35368(16) 0.27730(16) 0.0413(6) Uani d . 1 . . C
C6 -0.0381(4) 0.42815(18) 0.32646(18) 0.0509(7) Uani d . 1 . . C
H6 0.0108 0.4794 0.3260 0.061 Uiso calc R 1 . . H
C7 -0.1555(4) 0.4249(2) 0.3695(2) 0.0577(8) Uani d . 1 . . C
H7 -0.1854 0.4744 0.3962 0.069 Uiso calc R 1 . . H
C8 -0.2434(4) 0.3479(2) 0.3783(2) 0.0581(8) Uani d . 1 . . C
H8A -0.2746 0.3422 0.4362 0.070 Uiso calc R 1 . . H
H8B -0.3255 0.3526 0.3426 0.070 Uiso calc R 1 . . H
N9 -0.1609(2) 0.27236(15) 0.35394(15) 0.0474(5) Uani d . 1 . . N
C10 -0.2463(3) 0.1958(2) 0.3422(2) 0.0613(9) Uani d . 1 . . C
H10A -0.3303 0.2086 0.3103 0.074 Uiso calc R 1 . . H
H10B -0.2730 0.1716 0.3960 0.074 Uiso calc R 1 . . H
C11 -0.1515(3) 0.13525(19) 0.2938(2) 0.0534(7) Uani d . 1 . . C
H11A -0.2051 0.1029 0.2530 0.064 Uiso calc R 1 . . H
H11B -0.1057 0.0958 0.3320 0.064 Uiso calc R 1 . . H
C12 -0.0413(3) 0.19238(16) 0.24877(16) 0.0394(6) Uani d . 1 . . C
C13 -0.0333(3) 0.18012(17) 0.15389(17) 0.0428(6) Uani d . 1 . . C
C14 -0.1364(3) 0.1797(2) 0.0942(2) 0.0570(8) Uani d . 1 . . C
H14 -0.2294 0.1867 0.1104 0.068 Uiso calc R 1 . . H
C15 -0.1039(4) 0.1691(2) 0.0100(2) 0.0608(8) Uani d . 1 . . C
H15 -0.1747 0.1682 -0.0303 0.073 Uiso calc R 1 . . H
C16 0.0356(4) 0.1596(2) -0.01413(19) 0.0548(8) Uani d . 1 . . C
C17 0.1422(3) 0.16043(19) 0.04523(18) 0.0494(7) Uani d . 1 . . C
H17 0.2353 0.1542 0.0291 0.059 Uiso calc R 1 . . H
C18 0.1064(3) 0.17085(16) 0.12957(18) 0.0426(6) Uani d . 1 . . C
C19 -0.0890(3) 0.28418(17) 0.27243(16) 0.0402(6) Uani d . 1 . . C
H19 -0.1592 0.3022 0.2311 0.048 Uiso calc R 1 . . H
C20 0.0593(4) 0.38689(18) 0.18793(17) 0.0508(7) Uani d . 1 . . C
H20A 0.1284 0.4318 0.1934 0.061 Uiso calc R 1 . . H
H20B 0.1027 0.3409 0.1567 0.061 Uiso calc R 1 . . H
C21 -0.0631(4) 0.4211(2) 0.1360(2) 0.0691(10) Uani d . 1 . . C
H21A -0.0296 0.4393 0.0820 0.104 Uiso calc R 1 . . H
H21B -0.1048 0.4685 0.1648 0.104 Uiso calc R 1 . . H
H21C -0.1317 0.3770 0.1287 0.104 Uiso calc R 1 . . H
C22 0.3294(3) 0.1300(2) 0.1960(2) 0.0621(9) Uani d . 1 . . C
H22A 0.3812 0.1405 0.2467 0.093 Uiso calc R 1 . . H
H22B 0.3837 0.1479 0.1483 0.093 Uiso calc R 1 . . H
H22C 0.3096 0.0703 0.1914 0.093 Uiso calc R 1 . . H
C23 0.3115(3) 0.20299(18) 0.37429(17) 0.0445(6) Uani d . 1 . . C
C24 0.4492(4) 0.0904(3) 0.4273(2) 0.0698(10) Uani d . 1 . . C
H24A 0.4394 0.0331 0.4474 0.105 Uiso calc R 1 . . H
H24B 0.4897 0.1252 0.4707 0.105 Uiso calc R 1 . . H
H24C 0.5089 0.0909 0.3787 0.105 Uiso calc R 1 . . H
C25 -0.0215(5) 0.1385(3) -0.1601(2) 0.0928(14) Uani d . 1 . . C
H25A 0.0247 0.1319 -0.2134 0.139 Uiso calc R 1 . . H
H25B -0.0813 0.1876 -0.1619 0.139 Uiso calc R 1 . . H
H25C -0.0767 0.0888 -0.1485 0.139 Uiso calc R 1 . . H
C26 0.2965(4) 0.4334(2) 0.3809(2) 0.0579(8) Uani d . 1 . . C
C27 0.3481(5) 0.4668(3) 0.4637(3) 0.0947(15) Uani d . 1 . . C
H27A 0.3008 0.4379 0.5087 0.142 Uiso calc R 1 . . H
H27B 0.3293 0.5267 0.4672 0.142 Uiso calc R 1 . . H
H27C 0.4472 0.4572 0.4682 0.142 Uiso calc R 1 . . H

loop_
_atom_site_aniso_label
_atom_site_aniso_U_11
_atom_site_aniso_U_22
_atom_site_aniso_U_33
_atom_site_aniso_U_12
_atom_site_aniso_U_13
_atom_site_aniso_U_23
O1 0.0460(12) 0.0608(12) 0.0406(10) 0.0021(11) 0.0062(9) 0.0087(9)
O2 0.0428(11) 0.0632(13) 0.0910(17) -0.0059(11) -0.0080(12) 0.0008(13)
O3 0.0494(12) 0.0616(12) 0.0626(13) 0.0057(11) 0.0018(11) 0.0163(11)
O4 0.0578(12) 0.0495(10) 0.0435(10) -0.0055(10) -0.0034(10) -0.0072(8)
O5 0.094(2) 0.0680(14) 0.0728(16) -0.0360(15) -0.0012(16) -0.0014(12)
O6 0.0809(17) 0.108(2) 0.0418(11) 0.0035(17) -0.0047(12) -0.0091(12)
N1 0.0364(10) 0.0514(12) 0.0427(12) -0.0033(11) 0.0012(10) -0.0093(10)
C2 0.0397(13) 0.0347(12) 0.0443(13) -0.0014(12) 0.0029(12) 0.0021(10)
C3 0.0388(13) 0.0443(13) 0.0392(13) -0.0004(12) 0.0064(12) 0.0038(11)
C4 0.0457(14) 0.0405(12) 0.0356(12) -0.0087(12) 0.0030(12) -0.0034(10)
C5 0.0476(14) 0.0379(12) 0.0383(12) -0.0036(12) 0.0003(12) 0.0020(10)
C6 0.0635(19) 0.0407(14) 0.0485(15) 0.0041(15) -0.0066(16) -0.0026(12)
C7 0.073(2) 0.0499(15) 0.0506(16) 0.0207(16) -0.0021(18) -0.0050(14)
C8 0.0545(18) 0.0719(19) 0.0479(16) 0.0196(16) 0.0089(15) 0.0005(15)
N9 0.0439(12) 0.0505(12) 0.0479(13) 0.0060(11) 0.0094(12) 0.0049(11)
C10 0.0425(15) 0.0663(18) 0.075(2) -0.0044(15) 0.0142(16) 0.0166(17)
C11 0.0456(15) 0.0467(15) 0.0680(19) -0.0088(13) 0.0106(16) 0.0020(14)
C12 0.0365(12) 0.0382(12) 0.0434(13) -0.0039(12) 0.0037(12) 0.0010(11)
C13 0.0418(13) 0.0390(13) 0.0477(15) 0.0001(12) -0.0021(13) -0.0065(11)
C14 0.0468(17) 0.0637(19) 0.0605(19) 0.0021(15) -0.0052(15) -0.0077(16)
C15 0.060(2) 0.0679(19) 0.0547(18) 0.0050(18) -0.0163(16) -0.0073(16)
C16 0.0634(19) 0.0556(17) 0.0454(16) 0.0003(17) -0.0033(15) -0.0044(13)
C17 0.0436(15) 0.0566(16) 0.0481(15) -0.0032(14) 0.0037(13) -0.0083(13)
C18 0.0434(14) 0.0368(13) 0.0476(15) -0.0030(12) 0.0009(13) -0.0042(12)
C19 0.0372(12) 0.0440(13) 0.0393(13) 0.0024(12) 0.0021(11) 0.0024(11)
C20 0.0645(19) 0.0433(13) 0.0447(15) -0.0163(14) -0.0041(16) 0.0067(11)
C21 0.082(3) 0.0643(19) 0.0610(18) -0.012(2) -0.013(2) 0.0245(17)
C22 0.0432(16) 0.081(2) 0.0623(19) 0.0091(16) -0.0038(16) -0.0214(18)
C23 0.0454(15) 0.0504(14) 0.0376(13) 0.0033(13) -0.0006(12) -0.0018(12)
C24 0.055(2) 0.081(2) 0.073(2) 0.0177(19) 0.0011(19) 0.0186(19)
C25 0.098(3) 0.130(4) 0.050(2) 0.004(3) -0.020(2) -0.005(2)
C26 0.063(2) 0.0491(15) 0.0612(19) -0.0107(16) -0.0093(18) -0.0038(14)
C27 0.122(4) 0.085(3) 0.077(3) -0.030(3) -0.031(3) -0.017(2)

loop_
_atom_type_symbol
_atom_type_description
_atom_type_scat_dispersion_real
_atom_type_scat_dispersion_imag
_atom_type_scat_source
C C 0.0033 0.0016 'International Tables Vol C Tables 4.2.6.8 and 6.1.1.4'
H H 0.0000 0.0000 'International Tables Vol C Tables 4.2.6.8 and 6.1.1.4'
N N 0.0061 0.0033 'International Tables Vol C Tables 4.2.6.8 and 6.1.1.4'
O O 0.0106 0.0060 'International Tables Vol C Tables 4.2.6.8 and 6.1.1.4'

loop_
_geom_angle_atom_site_label_1
_geom_angle_atom_site_label_2
_geom_angle_atom_site_label_3
_geom_angle
_geom_angle_publ_flag
C3 O1 H1 106(2) no
C23 O3 C24 115.6(3) no
C26 O4 C4 117.3(2) no
C16 O6 C25 118.6(3) no
C18 N1 C22 118.3(2) no
C18 N1 C2 107.5(2) no
C22 N1 C2 117.4(2) no
N1 C2 C3 114.1(2) no
N1 C2 C12 105.8(2) no
C3 C2 C12 112.2(2) no
N1 C2 H2 108.2 no
C3 C2 H2 108.2 no
C12 C2 H2 108.2 no
O1 C3 C23 104.8(2) no
O1 C3 C4 113.8(2) no
C23 C3 C4 109.3(2) no
O1 C3 C2 109.9(2) no
C23 C3 C2 109.8(2) no
C4 C3 C2 109.0(2) no
O4 C4 C3 105.3(2) no
O4 C4 C5 112.7(2) no
C3 C4 C5 115.6(2) no
O4 C4 H4 107.6 no
C3 C4 H4 107.6 no
C5 C4 H4 107.6 no
C6 C5 C19 107.6(2) no
C6 C5 C20 107.2(2) no
C19 C5 C20 110.4(2) no
C6 C5 C4 111.0(2) no
C19 C5 C4 112.9(2) no
C20 C5 C4 107.7(2) no
C7 C6 C5 124.5(3) no
C7 C6 H6 117.8 no
C5 C6 H6 117.8 no
C6 C7 C8 124.4(3) no
C6 C7 H7 117.8 no
C8 C7 H7 117.8 no
N9 C8 C7 109.3(2) no
N9 C8 H8A 109.8 no
C7 C8 H8A 109.8 no
N9 C8 H8B 109.8 no
C7 C8 H8B 109.8 no
H8A C8 H8B 108.3 no
C10 N9 C8 113.4(2) no
C10 N9 C19 104.5(2) no
C8 N9 C19 112.1(2) no
N9 C10 C11 104.3(2) no
N9 C10 H10A 110.9 no
C11 C10 H10A 110.9 no
N9 C10 H10B 110.9 no
C11 C10 H10B 110.9 no
H10A C10 H10B 108.9 no
C10 C11 C12 105.9(2) no
C10 C11 H11A 110.6 no
C12 C11 H11A 110.6 no
C10 C11 H11B 110.6 no
C12 C11 H11B 110.6 no
H11A C11 H11B 108.7 no
C13 C12 C11 114.6(2) no
C13 C12 C2 101.5(2) no
C11 C12 C2 112.5(2) no
C13 C12 C19 111.8(2) no
C11 C12 C19 103.0(2) no
C2 C12 C19 113.8(2) no
C14 C13 C18 119.7(3) no
C14 C13 C12 130.7(3) no
C18 C13 C12 109.6(2) no
C13 C14 C15 120.6(3) no
C13 C14 H14 119.7 no
C15 C14 H14 119.7 no
C14 C15 C16 119.5(3) no
C14 C15 H15 120.2 no
C16 C15 H15 120.2 no
O6 C16 C17 114.4(3) no
O6 C16 C15 124.8(3) no
C17 C16 C15 120.9(3) no
C16 C17 C18 118.4(3) no
C16 C17 H17 120.8 no
C18 C17 H17 120.8 no
C17 C18 C13 120.9(3) no
C17 C18 N1 127.4(3) no
C13 C18 N1 111.7(2) no
N9 C19 C5 111.7(2) no
N9 C19 C12 103.3(2) no
C5 C19 C12 117.8(2) no
N9 C19 H19 107.8 no
C5 C19 H19 107.8 no
C12 C19 H19 107.8 no
C21 C20 C5 116.4(3) no
C21 C20 H20A 108.2 no
C5 C20 H20A 108.2 no
C21 C20 H20B 108.2 no
C5 C20 H20B 108.2 no
H20A C20 H20B 107.4 no
C20 C21 H21A 109.5 no
C20 C21 H21B 109.5 no
H21A C21 H21B 109.5 no
C20 C21 H21C 109.5 no
H21A C21 H21C 109.5 no
H21B C21 H21C 109.5 no
N1 C22 H22A 109.5 no
N1 C22 H22B 109.5 no
H22A C22 H22B 109.5 no
N1 C22 H22C 109.5 no
H22A C22 H22C 109.5 no
H22B C22 H22C 109.5 no
O2 C23 O3 124.0(3) no
O2 C23 C3 125.6(2) no
O3 C23 C3 110.4(2) no
O3 C24 H24A 109.5 no
O3 C24 H24B 109.5 no
H24A C24 H24B 109.5 no
O3 C24 H24C 109.5 no
H24A C24 H24C 109.5 no
H24B C24 H24C 109.5 no
O6 C25 H25A 109.5 no
O6 C25 H25B 109.5 no
H25A C25 H25B 109.5 no
O6 C25 H25C 109.5 no
H25A C25 H25C 109.5 no
H25B C25 H25C 109.5 no
O5 C26 O4 124.3(3) no
O5 C26 C27 124.7(3) no
O4 C26 C27 111.0(3) no
C26 C27 H27A 109.5 no
C26 C27 H27B 109.5 no
H27A C27 H27B 109.5 no
C26 C27 H27C 109.5 no
H27A C27 H27C 109.5 no
H27B C27 H27C 109.5 no

loop_
_geom_bond_atom_site_label_1
_geom_bond_atom_site_label_2
_geom_bond_site_symmetry_2
_geom_bond_distance
_geom_bond_publ_flag
O1 C3 . 1.427(3) no
O1 H1 . 0.88(4) no
O2 C23 . 1.201(4) no
O3 C23 . 1.336(4) no
O3 C24 . 1.451(4) no
O4 C26 . 1.333(4) no
O4 C4 . 1.456(3) no
O5 C26 . 1.207(4) no
O6 C16 . 1.374(4) no
O6 C25 . 1.424(5) no
N1 C18 . 1.400(4) no
N1 C22 . 1.466(4) no
N1 C2 . 1.483(3) no
C2 C3 . 1.543(4) no
C2 C12 . 1.558(4) no
C2 H2 . 0.9800 no
C3 C23 . 1.533(4) no
C3 C4 . 1.537(4) no
C4 C5 . 1.568(4) no
C4 H4 . 0.9800 no
C5 C6 . 1.525(4) no
C5 C19 . 1.533(4) no
C5 C20 . 1.551(4) no
C6 C7 . 1.313(5) no
C6 H6 . 0.9300 no
C7 C8 . 1.480(5) no
C7 H7 . 0.9300 no
C8 N9 . 1.476(4) no
C8 H8A . 0.9700 no
C8 H8B . 0.9700 no
N9 C10 . 1.465(4) no
N9 C19 . 1.477(3) no
C10 C11 . 1.521(5) no
C10 H10A . 0.9700 no
C10 H10B . 0.9700 no
C11 C12 . 1.557(4) no
C11 H11A . 0.9700 no
C11 H11B . 0.9700 no
C12 C13 . 1.522(4) no
C12 C19 . 1.558(4) no
C13 C14 . 1.367(4) no
C13 C18 . 1.395(4) no
C14 C15 . 1.384(5) no
C14 H14 . 0.9300 no
C15 C16 . 1.394(5) no
C15 H15 . 0.9300 no
C16 C17 . 1.387(4) no
C17 C18 . 1.393(4) no
C17 H17 . 0.9300 no
C19 H19 . 0.9800 no
C20 C21 . 1.527(5) no
C20 H20A . 0.9700 no
C20 H20B . 0.9700 no
C21 H21A . 0.9600 no
C21 H21B . 0.9600 no
C21 H21C . 0.9600 no
C22 H22A . 0.9600 no
C22 H22B . 0.9600 no
C22 H22C . 0.9600 no
C24 H24A . 0.9600 no
C24 H24B . 0.9600 no
C24 H24C . 0.9600 no
C25 H25A . 0.9600 no
C25 H25B . 0.9600 no
C25 H25C . 0.9600 no
C26 C27 . 1.499(5) no
C27 H27A . 0.9600 no
C27 H27B . 0.9600 no
C27 H27C . 0.9600 no

loop_
_geom_hbond_atom_site_label_D
_geom_hbond_atom_site_label_H
_geom_hbond_atom_site_label_A
_geom_hbond_distance_DH
_geom_hbond_distance_HA
_geom_hbond_distance_DA
_geom_hbond_angle_DHA
O1 H1 N9 0.88(4) 1.84(4) 2.693(3) 164(4)

loop_
_geom_torsion_atom_site_label_1
_geom_torsion_atom_site_label_2
_geom_torsion_atom_site_label_3
_geom_torsion_atom_site_label_4
_geom_torsion
_geom_torsion_publ_flag
C18 N1 C2 C3 -143.7(2) no
C22 N1 C2 C3 80.0(3) no
C18 N1 C2 C12 -19.8(3) no
C22 N1 C2 C12 -156.1(2) no
N1 C2 C3 O1 -176.4(2) no
C12 C2 C3 O1 63.3(3) no
N1 C2 C3 C23 -61.6(3) no
C12 C2 C3 C23 178.1(2) no
N1 C2 C3 C4 58.2(3) no
C12 C2 C3 C4 -62.2(3) no
C26 O4 C4 C3 135.8(3) no
C26 O4 C4 C5 -97.4(3) no
O1 C3 C4 O4 53.0(3) no
C23 C3 C4 O4 -63.8(3) no
C2 C3 C4 O4 176.2(2) no
O1 C3 C4 C5 -72.0(3) no
C23 C3 C4 C5 171.1(2) no
C2 C3 C4 C5 51.1(3) no
O4 C4 C5 C6 -1.5(3) no
C3 C4 C5 C6 119.6(3) no
O4 C4 C5 C19 -122.4(2) no
C3 C4 C5 C19 -1.2(3) no
O4 C4 C5 C20 115.5(2) no
C3 C4 C5 C20 -123.3(2) no
C19 C5 C6 C7 11.7(4) no
C20 C5 C6 C7 130.4(3) no
C4 C5 C6 C7 -112.3(3) no
C5 C6 C7 C8 1.6(5) no
C6 C7 C8 N9 16.4(4) no
C7 C8 N9 C10 -167.0(3) no
C7 C8 N9 C19 -49.0(3) no
C8 N9 C10 C11 163.9(2) no
C19 N9 C10 C11 41.5(3) no
N9 C10 C11 C12 -23.0(3) no
C10 C11 C12 C13 -124.5(3) no
C10 C11 C12 C2 120.1(3) no
C10 C11 C12 C19 -2.9(3) no
N1 C2 C12 C13 17.9(3) no
C3 C2 C12 C13 142.9(2) no
N1 C2 C12 C11 140.9(2) no
C3 C2 C12 C11 -94.1(3) no
N1 C2 C12 C19 -102.4(2) no
C3 C2 C12 C19 22.6(3) no
C11 C12 C13 C14 50.2(4) no
C2 C12 C13 C14 171.8(3) no
C19 C12 C13 C14 -66.5(4) no
C11 C12 C13 C18 -132.0(3) no
C2 C12 C13 C18 -10.4(3) no
C19 C12 C13 C18 111.3(3) no
C18 C13 C14 C15 0.9(5) no
C12 C13 C14 C15 178.5(3) no
C13 C14 C15 C16 -0.7(5) no
C25 O6 C16 C17 173.5(4) no
C25 O6 C16 C15 -6.7(5) no
C14 C15 C16 O6 -179.6(3) no
C14 C15 C16 C17 0.3(5) no
O6 C16 C17 C18 179.9(3) no
C15 C16 C17 C18 0.0(5) no
C16 C17 C18 C13 0.1(4) no
C16 C17 C18 N1 -176.5(3) no
C14 C13 C18 C17 -0.6(4) no
C12 C13 C18 C17 -178.7(2) no
C14 C13 C18 N1 176.5(3) no
C12 C13 C18 N1 -1.6(3) no
C22 N1 C18 C17 -33.5(4) no
C2 N1 C18 C17 -169.4(3) no
C22 N1 C18 C13 149.6(3) no
C2 N1 C18 C13 13.8(3) no
C10 N9 C19 C5 -170.9(2) no
C8 N9 C19 C5 65.9(3) no
C10 N9 C19 C12 -43.3(3) no
C8 N9 C19 C12 -166.5(2) no
C6 C5 C19 N9 -43.4(3) no
C20 C5 C19 N9 -160.0(2) no
C4 C5 C19 N9 79.4(3) no
C6 C5 C19 C12 -162.8(2) no
C20 C5 C19 C12 80.5(3) no
C4 C5 C19 C12 -40.0(3) no
C13 C12 C19 N9 151.0(2) no
C11 C12 C19 N9 27.5(3) no
C2 C12 C19 N9 -94.7(2) no
C13 C12 C19 C5 -85.3(3) no
C11 C12 C19 C5 151.2(2) no
C2 C12 C19 C5 29.1(3) no
C6 C5 C20 C21 -60.6(3) no
C19 C5 C20 C21 56.3(3) no
C4 C5 C20 C21 179.8(2) no
C24 O3 C23 O2 -0.2(4) no
C24 O3 C23 C3 176.8(3) no
O1 C3 C23 O2 -129.0(3) no
C4 C3 C23 O2 -6.6(4) no
C2 C3 C23 O2 113.0(3) no
O1 C3 C23 O3 54.1(3) no
C4 C3 C23 O3 176.5(2) no
C2 C3 C23 O3 -63.9(3) no
C4 O4 C26 O5 11.9(5) no
C4 O4 C26 C27 -168.5(3) no

loop_
_cod_related_entry_id
_cod_related_entry_database
_cod_related_entry_code
1 ChemSpider 228680
